data_4112424
loop_
_publ_author_name
'Steven D. Brown'
'Jonas C. Peters'

_publ_section_title
;
 Hydrogenolysis of [PhBP3]Fe\\tbN-p-tolyl: Probing the Reactivity of an
 Iron Imide with H2
;
_journal_name_full 'Journal of the American Chemical Society'
_journal_page_first 4538
_journal_page_last 4539
_journal_paper_doi 10.1021/ja0399122
_journal_volume 126
_journal_year 2004
_chemical_formula_sum 'C52 H49 B Fe N P3'
_chemical_formula_weight 847.49
_chemical_name_systematic
; 
 ? 
;
_space_group_IT_number 2
_symmetry_cell_setting triclinic
_symmetry_space_group_name_Hall '-P 1'
_symmetry_space_group_name_H-M 'P -1'
_atom_sites_solution_hydrogens geom
_atom_sites_solution_primary direct
_atom_sites_solution_secondary difmap
_audit_creation_method SHELXL-97
_cell_angle_alpha 80.110(2)
_cell_angle_beta 77.925(2)
_cell_angle_gamma 87.176(2)
_cell_formula_units_Z 2
_cell_length_a 10.0087(9)
_cell_length_b 14.8340(13)
_cell_length_c 15.2850(13)
_cell_measurement_reflns_used 6347
_cell_measurement_temperature 100(2)
_cell_measurement_theta_max 27.49
_cell_measurement_theta_min 2.25
_cell_volume 2186.0(3)
_computing_cell_refinement 'Bruker SMART'
_computing_data_collection 'Bruker SMART'
_computing_data_reduction 'Bruker SAINT'
_computing_molecular_graphics 'Bruker SHELXTL'
_computing_publication_material 'Bruker SHELXTL'
_computing_structure_refinement 'SHELXL-97 (Sheldrick, 1997)'
_computing_structure_solution 'SHELXS-97 (Sheldrick, 1990)'
_diffrn_ambient_temperature 100(2)
_diffrn_measured_fraction_theta_full 0.915
_diffrn_measured_fraction_theta_max 0.915
_diffrn_measurement_device_type 'CCD area detector'
_diffrn_measurement_method 'phi and omega scans'
_diffrn_radiation_monochromator graphite
_diffrn_radiation_source 'fine-focus sealed tube'
_diffrn_radiation_type MoK\a
_diffrn_radiation_wavelength 0.71073
_diffrn_reflns_av_R_equivalents 0.0567
_diffrn_reflns_av_sigmaI/netI 0.0548
_diffrn_reflns_limit_h_max 12
_diffrn_reflns_limit_h_min -13
_diffrn_reflns_limit_k_max 19
_diffrn_reflns_limit_k_min -19
_diffrn_reflns_limit_l_max 20
_diffrn_reflns_limit_l_min -20
_diffrn_reflns_number 38891
_diffrn_reflns_theta_full 28.36
_diffrn_reflns_theta_max 28.36
_diffrn_reflns_theta_min 1.79
_exptl_absorpt_coefficient_mu 0.492
_exptl_absorpt_correction_type none
_exptl_crystal_colour light
_exptl_crystal_density_diffrn 1.288
_exptl_crystal_density_meas 0
_exptl_crystal_description rough
_exptl_crystal_F_000 888
_exptl_crystal_size_max 0.41
_exptl_crystal_size_mid 0.21
_exptl_crystal_size_min 0.21
_refine_diff_density_max 1.121
_refine_diff_density_min -0.483
_refine_diff_density_rms 0.078
_refine_ls_extinction_method none
_refine_ls_goodness_of_fit_ref 1.956
_refine_ls_hydrogen_treatment mixed
_refine_ls_matrix_type full
_refine_ls_number_parameters 524
_refine_ls_number_reflns 10010
_refine_ls_number_restraints 0
_refine_ls_restrained_S_all 1.956
_refine_ls_R_factor_all 0.0776
_refine_ls_R_factor_gt 0.0489
_refine_ls_shift/su_max 0.190
_refine_ls_shift/su_mean 0.002
_refine_ls_structure_factor_coef Fsqd
_refine_ls_weighting_details 'calc w=1/[\s^2^(Fo^2^)+(0.0000P)^2^+0.0000P] where P=(Fo^2^+2Fc^2^)/3'
_refine_ls_weighting_scheme calc
_refine_ls_wR_factor_gt 0.0813
_refine_ls_wR_factor_ref 0.0846
_reflns_number_gt 7136
_reflns_number_total 10010
_reflns_threshold_expression >2sigma(I)
_cod_data_source_file ja0399122si20040306_051507_2.cif
_cod_data_source_block sdb38
_cod_database_code 4112424

loop_
_symmetry_equiv_pos_as_xyz
'x, y, z'
'-x, -y, -z'

loop_
_atom_site_label
_atom_site_type_symbol
_atom_site_fract_x
_atom_site_fract_y
_atom_site_fract_z
_atom_site_U_iso_or_equiv
_atom_site_adp_type
_atom_site_occupancy
_atom_site_symmetry_multiplicity
_atom_site_calc_flag
_atom_site_refinement_flags
Fe1 Fe 0.40957(3) 0.22002(2) 0.29929(2) 0.01974(10) Uani 1 1 d .
N1 N 0.26673(19) 0.18394(13) 0.40249(12) 0.0261(5) Uani 1 1 d .
H1 H 0.2359 0.1281 0.4091 0.031 Uiso 1 1 calc R
P1 P 0.57943(6) 0.10377(4) 0.26975(4) 0.01924(15) Uani 1 1 d .
P2 P 0.58887(6) 0.33330(4) 0.27775(4) 0.01819(15) Uani 1 1 d .
P3 P 0.38384(6) 0.25907(4) 0.14282(4) 0.01991(15) Uani 1 1 d .
B1 B 0.6890(3) 0.24817(18) 0.11231(17) 0.0184(6) Uani 1 1 d .
C1 C 0.8180(2) 0.25099(15) 0.02599(14) 0.0182(5) Uani 1 1 d .
C2 C 0.8040(3) 0.22149(18) -0.05405(16) 0.0329(7) Uani 1 1 d .
H2 H 0.7152 0.2074 -0.0603 0.039 Uiso 1 1 calc R
C3 C 0.9127(3) 0.21210(19) -0.12387(16) 0.0398(8) Uani 1 1 d .
H3 H 0.8975 0.1919 -0.1766 0.048 Uiso 1 1 calc R
C4 C 1.0436(2) 0.23171(17) -0.11815(15) 0.0277(6) Uani 1 1 d .
H4 H 1.1190 0.2246 -0.1659 0.033 Uiso 1 1 calc R
C5 C 1.0617(2) 0.26180(17) -0.04134(15) 0.0266(6) Uani 1 1 d .
H5 H 1.1507 0.2763 -0.0359 0.032 Uiso 1 1 calc R
C6 C 0.9512(2) 0.27121(16) 0.02831(15) 0.0232(6) Uani 1 1 d .
H6 H 0.9673 0.2926 0.0803 0.028 Uiso 1 1 calc R
C7 C 0.6685(2) 0.13596(15) 0.15238(13) 0.0191(5) Uani 1 1 d .
H7A H 0.7601 0.1064 0.1457 0.023 Uiso 1 1 calc R
H7B H 0.6182 0.1101 0.1133 0.023 Uiso 1 1 calc R
C8 C 0.7295(2) 0.30268(15) 0.18997(14) 0.0179(5) Uani 1 1 d .
H8A H 0.7773 0.3595 0.1580 0.021 Uiso 1 1 calc R
H8B H 0.7952 0.2637 0.2203 0.021 Uiso 1 1 calc R
C9 C 0.5503(2) 0.29734(15) 0.07684(14) 0.0205(5) Uani 1 1 d .
H9A H 0.5559 0.2873 0.0138 0.025 Uiso 1 1 calc R
H9B H 0.5549 0.3642 0.0751 0.025 Uiso 1 1 calc R
C10 C 0.5243(2) -0.01417(16) 0.28287(15) 0.0231(6) Uani 1 1 d .
C11 C 0.4121(3) -0.02952(19) 0.24798(16) 0.0382(7) Uani 1 1 d .
H11 H 0.3664 0.0208 0.2187 0.046 Uiso 1 1 calc R
C12 C 0.3655(3) -0.1180(2) 0.25539(17) 0.0494(9) Uani 1 1 d .
H12 H 0.2896 -0.1282 0.2302 0.059 Uiso 1 1 calc R
C13 C 0.4299(4) -0.1903(2) 0.29933(18) 0.0493(9) Uani 1 1 d .
H13 H 0.3968 -0.2505 0.3057 0.059 Uiso 1 1 calc R
C14 C 0.5411(3) -0.1766(2) 0.3341(2) 0.0520(9) Uani 1 1 d .
H14 H 0.5856 -0.2270 0.3639 0.062 Uiso 1 1 calc R
C15 C 0.5885(3) -0.08872(18) 0.32549(19) 0.0408(7) Uani 1 1 d .
H15 H 0.6663 -0.0794 0.3492 0.049 Uiso 1 1 calc R
C16 C 0.7031(2) 0.09421(15) 0.34344(14) 0.0193(5) Uani 1 1 d .
C17 C 0.6508(3) 0.09201(16) 0.43579(15) 0.0258(6) Uani 1 1 d .
H17 H 0.5547 0.0951 0.4572 0.031 Uiso 1 1 calc R
C18 C 0.7366(3) 0.08547(16) 0.49644(16) 0.0321(7) Uani 1 1 d .
H18 H 0.6994 0.0833 0.5592 0.039 Uiso 1 1 calc R
C19 C 0.8766(3) 0.08198(17) 0.46613(17) 0.0326(7) Uani 1 1 d .
H19 H 0.9355 0.0782 0.5080 0.039 Uiso 1 1 calc R
C20 C 0.9309(3) 0.08398(17) 0.37450(17) 0.0329(7) Uani 1 1 d .
H20 H 1.0271 0.0815 0.3534 0.039 Uiso 1 1 calc R
C21 C 0.8434(2) 0.08964(16) 0.31370(16) 0.0252(6) Uani 1 1 d .
H21 H 0.8805 0.0904 0.2511 0.030 Uiso 1 1 calc R
C22 C 0.5517(2) 0.45427(15) 0.23956(14) 0.0179(5) Uani 1 1 d .
C23 C 0.6533(3) 0.51865(17) 0.22442(15) 0.0270(6) Uani 1 1 d .
H23 H 0.7416 0.4997 0.2347 0.032 Uiso 1 1 calc R
C24 C 0.6280(3) 0.61010(18) 0.19452(16) 0.0343(7) Uani 1 1 d .
H24 H 0.6982 0.6537 0.1851 0.041 Uiso 1 1 calc R
C25 C 0.5002(3) 0.63786(18) 0.17850(15) 0.0334(7) Uani 1 1 d .
H25 H 0.4832 0.7004 0.1568 0.040 Uiso 1 1 calc R
C26 C 0.3981(3) 0.57555(18) 0.19381(16) 0.0318(7) Uani 1 1 d .
H26 H 0.3102 0.5947 0.1829 0.038 Uiso 1 1 calc R
C27 C 0.4236(2) 0.48413(17) 0.22534(15) 0.0261(6) Uani 1 1 d .
H27 H 0.3518 0.4413 0.2374 0.031 Uiso 1 1 calc R
C28 C 0.6554(2) 0.34266(15) 0.37854(14) 0.0187(5) Uani 1 1 d .
C29 C 0.7872(2) 0.31622(16) 0.38906(15) 0.0228(6) Uani 1 1 d .
H29 H 0.8475 0.2905 0.3427 0.027 Uiso 1 1 calc R
C30 C 0.8315(3) 0.32713(16) 0.46714(16) 0.0267(6) Uani 1 1 d .
H30 H 0.9215 0.3086 0.4739 0.032 Uiso 1 1 calc R
C31 C 0.7452(3) 0.36465(16) 0.53438(16) 0.0285(6) Uani 1 1 d .
H31 H 0.7763 0.3732 0.5870 0.034 Uiso 1 1 calc R
C32 C 0.6141(3) 0.38985(17) 0.52549(16) 0.0323(7) Uani 1 1 d .
H32 H 0.5540 0.4148 0.5725 0.039 Uiso 1 1 calc R
C33 C 0.5695(3) 0.37897(17) 0.44829(15) 0.0281(6) Uani 1 1 d .
H33 H 0.4787 0.3966 0.4428 0.034 Uiso 1 1 calc R
C34 C 0.2595(2) 0.35056(16) 0.12526(15) 0.0199(5) Uani 1 1 d .
C35 C 0.2785(2) 0.41821(17) 0.04722(15) 0.0261(6) Uani 1 1 d .
H35 H 0.3550 0.4147 -0.0008 0.031 Uiso 1 1 calc R
C36 C 0.1851(3) 0.49005(17) 0.04052(16) 0.0301(6) Uani 1 1 d .
H36 H 0.1985 0.5358 -0.0121 0.036 Uiso 1 1 calc R
C37 C 0.0734(3) 0.49582(18) 0.10909(17) 0.0324(7) Uani 1 1 d .
H37 H 0.0102 0.5454 0.1038 0.039 Uiso 1 1 calc R
C38 C 0.0531(2) 0.42918(17) 0.18610(17) 0.0285(6) Uani 1 1 d .
H38 H -0.0243 0.4331 0.2335 0.034 Uiso 1 1 calc R
C39 C 0.1450(2) 0.35718(16) 0.19401(16) 0.0228(6) Uani 1 1 d .
H39 H 0.1301 0.3116 0.2468 0.027 Uiso 1 1 calc R
C40 C 0.3234(2) 0.16937(15) 0.09238(15) 0.0203(5) Uani 1 1 d .
C41 C 0.1975(2) 0.12971(17) 0.13431(16) 0.0290(6) Uani 1 1 d .
H41 H 0.1461 0.1499 0.1872 0.035 Uiso 1 1 calc R
C42 C 0.1467(3) 0.06138(17) 0.09963(17) 0.0331(7) Uani 1 1 d .
H42 H 0.0612 0.0347 0.1290 0.040 Uiso 1 1 calc R
C43 C 0.2199(3) 0.03185(17) 0.02253(17) 0.0318(6) Uani 1 1 d .
H43 H 0.1847 -0.0148 -0.0015 0.038 Uiso 1 1 calc R
C44 C 0.3445(3) 0.07032(17) -0.01958(17) 0.0312(6) Uani 1 1 d .
H44 H 0.3952 0.0501 -0.0727 0.037 Uiso 1 1 calc R
C45 C 0.3959(2) 0.13854(16) 0.01550(15) 0.0245(6) Uani 1 1 d .
H45 H 0.4821 0.1643 -0.0137 0.029 Uiso 1 1 calc R
C46 C 0.2071(2) 0.23494(17) 0.46711(16) 0.0241(6) Uani 1 1 d .
C47 C 0.1404(2) 0.19679(18) 0.55527(16) 0.0308(6) Uani 1 1 d .
H47 H 0.1334 0.1322 0.5716 0.037 Uiso 1 1 calc R
C48 C 0.0847(3) 0.2520(2) 0.61856(17) 0.0374(7) Uani 1 1 d .
H48 H 0.0407 0.2241 0.6776 0.045 Uiso 1 1 calc R
C49 C 0.0912(3) 0.3471(2) 0.59847(17) 0.0359(7) Uani 1 1 d .
C50 C 0.1555(3) 0.38424(19) 0.51129(18) 0.0362(7) Uani 1 1 d .
H50 H 0.1618 0.4489 0.4951 0.043 Uiso 1 1 calc R
C51 C 0.2106(3) 0.33024(18) 0.44730(17) 0.0326(7) Uani 1 1 d .
H51 H 0.2521 0.3588 0.3880 0.039 Uiso 1 1 calc R
C52 C 0.0329(3) 0.4082(2) 0.66678(18) 0.0510(9) Uani 1 1 d .
H52A H 0.0312 0.4717 0.6358 0.077 Uiso 1 1 calc R
H52B H 0.0898 0.4034 0.7123 0.077 Uiso 1 1 calc R
H52C H -0.0603 0.3893 0.6966 0.077 Uiso 1 1 calc R

loop_
_atom_site_aniso_label
_atom_site_aniso_U_11
_atom_site_aniso_U_22
_atom_site_aniso_U_33
_atom_site_aniso_U_23
_atom_site_aniso_U_13
_atom_site_aniso_U_12
Fe1 0.0187(2) 0.0206(2) 0.02005(18) -0.00528(15) -0.00251(14) -0.00087(15)
N1 0.0288(12) 0.0274(13) 0.0210(11) -0.0082(9) 0.0036(9) -0.0113(10)
P1 0.0211(4) 0.0177(4) 0.0188(3) -0.0034(3) -0.0033(3) -0.0008(3)
P2 0.0205(4) 0.0172(4) 0.0178(3) -0.0038(3) -0.0050(3) -0.0011(3)
P3 0.0181(4) 0.0201(4) 0.0233(3) -0.0061(3) -0.0069(3) 0.0019(3)
B1 0.0181(15) 0.0200(16) 0.0177(14) -0.0047(12) -0.0044(11) 0.0012(12)
C1 0.0211(14) 0.0153(13) 0.0173(12) -0.0003(10) -0.0043(10) 0.0010(11)
C2 0.0200(15) 0.0521(19) 0.0290(14) -0.0155(13) -0.0003(11) -0.0146(13)
C3 0.0330(17) 0.066(2) 0.0238(14) -0.0226(14) 0.0031(12) -0.0202(15)
C4 0.0246(15) 0.0352(17) 0.0213(13) -0.0069(11) 0.0025(11) -0.0028(12)
C5 0.0169(14) 0.0379(17) 0.0270(14) -0.0080(12) -0.0073(11) 0.0007(12)
C6 0.0235(14) 0.0301(16) 0.0192(12) -0.0089(11) -0.0089(11) 0.0053(12)
C7 0.0212(14) 0.0221(14) 0.0145(12) -0.0045(10) -0.0033(10) 0.0002(11)
C8 0.0157(13) 0.0184(14) 0.0191(12) -0.0029(10) -0.0036(10) 0.0015(10)
C9 0.0218(14) 0.0189(14) 0.0210(12) -0.0027(10) -0.0050(10) -0.0021(11)
C10 0.0310(15) 0.0182(14) 0.0176(12) -0.0027(10) 0.0019(11) -0.0060(12)
C11 0.054(2) 0.0329(18) 0.0278(15) 0.0059(12) -0.0128(14) -0.0170(15)
C12 0.072(2) 0.052(2) 0.0275(16) -0.0026(15) -0.0125(15) -0.0342(18)
C13 0.083(3) 0.0281(19) 0.0324(17) -0.0096(14) 0.0076(17) -0.0218(18)
C14 0.055(2) 0.0245(19) 0.068(2) -0.0030(15) 0.0024(18) -0.0008(16)
C15 0.0357(18) 0.0224(17) 0.061(2) -0.0049(14) -0.0045(15) -0.0023(14)
C16 0.0265(15) 0.0130(13) 0.0192(12) -0.0005(10) -0.0085(10) 0.0020(11)
C17 0.0273(15) 0.0236(15) 0.0256(14) -0.0035(11) -0.0044(11) 0.0007(12)
C18 0.0486(19) 0.0287(17) 0.0191(13) -0.0021(11) -0.0092(13) 0.0023(14)
C19 0.0413(18) 0.0301(17) 0.0312(15) -0.0007(12) -0.0231(13) 0.0037(13)
C20 0.0258(16) 0.0364(18) 0.0377(16) -0.0037(13) -0.0129(13) 0.0063(13)
C21 0.0287(16) 0.0259(15) 0.0208(13) -0.0034(11) -0.0054(11) 0.0024(12)
C22 0.0207(14) 0.0184(14) 0.0159(12) -0.0066(10) -0.0039(10) 0.0024(11)
C23 0.0245(15) 0.0243(16) 0.0322(14) -0.0061(12) -0.0043(11) -0.0013(12)
C24 0.0408(18) 0.0225(16) 0.0360(16) -0.0051(12) 0.0015(13) -0.0056(14)
C25 0.062(2) 0.0189(15) 0.0189(13) -0.0030(11) -0.0084(13) 0.0080(15)
C26 0.0374(17) 0.0315(17) 0.0324(15) -0.0119(13) -0.0181(13) 0.0127(14)
C27 0.0266(15) 0.0292(16) 0.0262(14) -0.0111(12) -0.0087(11) 0.0009(12)
C28 0.0224(14) 0.0146(13) 0.0197(12) -0.0011(10) -0.0061(10) -0.0039(11)
C29 0.0242(14) 0.0216(15) 0.0227(13) -0.0067(11) -0.0027(11) -0.0001(11)
C30 0.0251(15) 0.0272(16) 0.0300(14) -0.0015(12) -0.0130(12) -0.0017(12)
C31 0.0400(17) 0.0262(16) 0.0222(14) -0.0019(11) -0.0133(12) -0.0069(13)
C32 0.0386(18) 0.0375(17) 0.0211(14) -0.0095(12) -0.0042(12) 0.0051(14)
C33 0.0255(15) 0.0387(17) 0.0215(13) -0.0073(12) -0.0065(11) 0.0038(12)
C34 0.0192(14) 0.0192(14) 0.0261(13) -0.0099(11) -0.0111(11) 0.0040(11)
C35 0.0252(15) 0.0336(17) 0.0222(13) -0.0114(12) -0.0065(11) 0.0041(12)
C36 0.0368(17) 0.0288(16) 0.0270(14) -0.0035(12) -0.0146(13) 0.0064(13)
C37 0.0314(16) 0.0316(17) 0.0401(16) -0.0130(13) -0.0179(13) 0.0115(13)
C38 0.0186(14) 0.0353(17) 0.0358(15) -0.0167(13) -0.0071(12) 0.0035(13)
C39 0.0206(14) 0.0235(15) 0.0280(14) -0.0091(11) -0.0095(11) -0.0008(11)
C40 0.0186(14) 0.0186(14) 0.0269(13) -0.0055(11) -0.0110(11) 0.0037(11)
C41 0.0262(15) 0.0318(17) 0.0295(14) -0.0121(12) -0.0012(12) 0.0013(13)
C42 0.0221(15) 0.0332(17) 0.0448(17) -0.0114(13) -0.0029(13) -0.0071(13)
C43 0.0303(16) 0.0293(17) 0.0423(16) -0.0179(13) -0.0121(13) -0.0020(13)
C44 0.0324(16) 0.0323(17) 0.0322(15) -0.0157(12) -0.0063(12) 0.0014(13)
C45 0.0208(14) 0.0227(15) 0.0301(14) -0.0042(11) -0.0058(11) -0.0001(11)
C46 0.0164(14) 0.0272(16) 0.0299(14) -0.0036(12) -0.0078(11) -0.0020(12)
C47 0.0358(17) 0.0316(17) 0.0260(14) -0.0028(12) -0.0106(12) 0.0020(13)
C48 0.0454(19) 0.051(2) 0.0184(14) -0.0089(13) -0.0105(12) 0.0068(15)
C49 0.0379(17) 0.045(2) 0.0326(16) -0.0200(14) -0.0156(13) 0.0095(15)
C50 0.0288(16) 0.0300(17) 0.0525(18) -0.0126(14) -0.0089(14) -0.0038(13)
C51 0.0302(16) 0.0310(17) 0.0332(15) -0.0047(13) 0.0012(12) -0.0027(13)
C52 0.059(2) 0.060(2) 0.0441(18) -0.0285(16) -0.0191(16) 0.0131(17)

loop_
_atom_type_symbol
_atom_type_description
_atom_type_scat_dispersion_real
_atom_type_scat_dispersion_imag
_atom_type_scat_source
C C 0.0033 0.0016 'International Tables Vol C Tables 4.2.6.8 and 6.1.1.4'
H H 0.0000 0.0000 'International Tables Vol C Tables 4.2.6.8 and 6.1.1.4'
B B 0.0013 0.0007 'International Tables Vol C Tables 4.2.6.8 and 6.1.1.4'
N N 0.0061 0.0033 'International Tables Vol C Tables 4.2.6.8 and 6.1.1.4'
P P 0.1023 0.0942 'International Tables Vol C Tables 4.2.6.8 and 6.1.1.4'
Fe Fe 0.3463 0.8444 'International Tables Vol C Tables 4.2.6.8 and 6.1.1.4'

loop_
_geom_angle_atom_site_label_1
_geom_angle_atom_site_label_2
_geom_angle_atom_site_label_3
_geom_angle
N1 Fe1 P1 114.15(6)
N1 Fe1 P3 126.19(6)
P1 Fe1 P3 94.44(2)
N1 Fe1 P2 129.34(6)
P1 Fe1 P2 90.29(2)
P3 Fe1 P2 92.64(2)
C46 N1 Fe1 127.44(16)
C7 P1 C10 107.08(10)
C7 P1 C16 108.96(10)
C10 P1 C16 102.70(11)
C7 P1 Fe1 106.50(8)
C10 P1 Fe1 118.56(8)
C16 P1 Fe1 112.69(8)
C8 P2 C28 108.91(10)
C8 P2 C22 104.81(10)
C28 P2 C22 99.98(10)
C8 P2 Fe1 107.10(7)
C28 P2 Fe1 115.87(7)
C22 P2 Fe1 119.36(8)
C9 P3 C34 108.45(11)
C9 P3 C40 109.22(11)
C34 P3 C40 101.93(10)
C9 P3 Fe1 106.32(7)
C34 P3 Fe1 113.33(7)
C40 P3 Fe1 117.34(8)
C1 B1 C8 109.73(18)
C1 B1 C7 103.58(18)
C8 B1 C7 110.83(17)
C1 B1 C9 109.83(17)
C8 B1 C9 110.27(18)
C7 B1 C9 112.40(19)
C6 C1 C2 114.2(2)
C6 C1 B1 124.28(19)
C2 C1 B1 121.0(2)
C3 C2 C1 123.1(2)
C2 C3 C4 120.8(2)
C5 C4 C3 118.1(2)
C4 C5 C6 120.5(2)
C5 C6 C1 123.3(2)
B1 C7 P1 117.24(15)
B1 C8 P2 117.00(15)
B1 C9 P3 117.35(15)
C11 C10 C15 118.4(2)
C11 C10 P1 117.85(19)
C15 C10 P1 123.7(2)
C10 C11 C12 120.6(3)
C13 C12 C11 119.6(3)
C14 C13 C12 120.7(3)
C13 C14 C15 119.7(3)
C10 C15 C14 121.0(3)
C21 C16 C17 118.6(2)
C21 C16 P1 124.54(17)
C17 C16 P1 116.83(18)
C18 C17 C16 120.9(2)
C17 C18 C19 120.2(2)
C18 C19 C20 119.9(2)
C19 C20 C21 119.5(2)
C16 C21 C20 120.8(2)
C27 C22 C23 118.2(2)
C27 C22 P2 121.83(18)
C23 C22 P2 119.98(18)
C24 C23 C22 120.9(2)
C25 C24 C23 119.8(2)
C26 C25 C24 120.2(2)
C25 C26 C27 119.7(2)
C22 C27 C26 121.2(2)
C33 C28 C29 118.2(2)
C33 C28 P2 118.05(17)
C29 C28 P2 123.77(17)
C28 C29 C30 120.5(2)
C31 C30 C29 120.2(2)
C30 C31 C32 120.0(2)
C31 C32 C33 120.1(2)
C32 C33 C28 121.1(2)
C39 C34 C35 118.6(2)
C39 C34 P3 118.88(18)
C35 C34 P3 122.44(18)
C36 C35 C34 119.9(2)
C37 C36 C35 120.8(2)
C36 C37 C38 119.9(2)
C39 C38 C37 120.1(2)
C38 C39 C34 120.7(2)
C45 C40 C41 118.3(2)
C45 C40 P3 123.61(18)
C41 C40 P3 118.08(18)
C42 C41 C40 120.8(2)
C43 C42 C41 120.2(2)
C42 C43 C44 119.7(2)
C43 C44 C45 120.1(2)
C40 C45 C44 120.9(2)
N1 C46 C51 120.1(2)
N1 C46 C47 123.6(2)
C51 C46 C47 116.3(2)
C48 C47 C46 121.0(3)
C47 C48 C49 122.1(2)
C50 C49 C48 116.6(2)
C50 C49 C52 120.5(3)
C48 C49 C52 122.9(3)
C51 C50 C49 122.0(3)
C50 C51 C46 122.0(2)

loop_
_geom_bond_atom_site_label_1
_geom_bond_atom_site_label_2
_geom_bond_distance
Fe1 N1 1.9132(18)
Fe1 P1 2.3928(7)
Fe1 P3 2.4267(7)
Fe1 P2 2.4520(7)
N1 C46 1.367(3)
P1 C7 1.822(2)
P1 C10 1.826(2)
P1 C16 1.826(2)
P2 C8 1.828(2)
P2 C28 1.829(2)
P2 C22 1.834(2)
P3 C9 1.819(2)
P3 C34 1.819(2)
P3 C40 1.832(2)
B1 C1 1.638(3)
B1 C8 1.670(3)
B1 C7 1.679(3)
B1 C9 1.683(3)
C1 C6 1.390(3)
C1 C2 1.403(3)
C2 C3 1.376(3)
C3 C4 1.379(3)
C4 C5 1.374(3)
C5 C6 1.385(3)
C10 C11 1.384(3)
C10 C15 1.385(3)
C11 C12 1.393(4)
C12 C13 1.372(4)
C13 C14 1.367(4)
C14 C15 1.384(4)
C16 C21 1.385(3)
C16 C17 1.395(3)
C17 C18 1.378(3)
C18 C19 1.382(3)
C19 C20 1.388(3)
C20 C21 1.394(3)
C22 C27 1.384(3)
C22 C23 1.386(3)
C23 C24 1.384(3)
C24 C25 1.382(3)
C25 C26 1.368(3)
C26 C27 1.389(3)
C28 C33 1.391(3)
C28 C29 1.392(3)
C29 C30 1.393(3)
C30 C31 1.374(3)
C31 C32 1.375(3)
C32 C33 1.382(3)
C34 C39 1.396(3)
C34 C35 1.407(3)
C35 C36 1.387(3)
C36 C37 1.373(3)
C37 C38 1.387(3)
C38 C39 1.381(3)
C40 C45 1.383(3)
C40 C41 1.397(3)
C41 C42 1.384(3)
C42 C43 1.379(3)
C43 C44 1.379(3)
C44 C45 1.389(3)
C46 C51 1.395(3)
C46 C47 1.407(3)
C47 C48 1.385(3)
C48 C49 1.393(4)
C49 C50 1.385(3)
C49 C52 1.507(3)
C50 C51 1.379(3)
